data_7043233
loop_
_publ_author_name
'Yang, Guo-Yu'
'Wei, Qi'
'Sun, Li'
'Zhang, Jie'

_publ_section_title
;
 Two Deep-Ultraviolet Nonlinear Optical Alkaline-Earth Metal Borates Based
 on Different Types of Oxoboron Clusters
;
_journal_name_full 'Dalton Trans.'
_journal_paper_doi 10.1039/C7DT01677H
_journal_year 2017
_chemical_formula_sum 'B18 Ba4 H30 O46'
_chemical_formula_weight 1510.14
_chemical_name_systematic
; 
 ? 
;
_space_group_IT_number 31
_symmetry_cell_setting orthorhombic
_symmetry_space_group_name_Hall 'P 2ac -2'
_symmetry_space_group_name_H-M 'P m n 21'
_atom_sites_solution_hydrogens geom
_atom_sites_solution_primary direct
_atom_sites_solution_secondary difmap
_audit_creation_method SHELXL-97
_cell_angle_alpha 90.00
_cell_angle_beta 90.00
_cell_angle_gamma 90.00
_cell_formula_units_Z 1
_cell_length_a 10.1679(5)
_cell_length_b 16.2316(9)
_cell_length_c 7.5544(6)
_cell_measurement_reflns_used 3342
_cell_measurement_temperature 293(2)
_cell_measurement_theta_max 27.4816
_cell_measurement_theta_min 2.3603
_cell_volume 1246.79(14)
_computing_cell_refinement 'CrystalClear (Rigaku Inc., 2007)'
_computing_data_collection 'CrystalClear (Rigaku Inc., 2007)'
_computing_data_reduction 'CrystalClear (Rigaku Inc., 2007)'
_computing_structure_refinement 'SHELXL-97 (Sheldrick, 1997)'
_computing_structure_solution 'SHELXS-97 (Sheldrick, 1990)'
_diffrn_ambient_temperature 293(2)
_diffrn_measured_fraction_theta_full 0.986
_diffrn_measured_fraction_theta_max 0.986
_diffrn_measurement_device_type 'Saturn724+ (2x2 bin mode)'
_diffrn_radiation_monochromator graphite
_diffrn_radiation_source 'fine-focus sealed tube'
_diffrn_radiation_type MoK\a
_diffrn_radiation_wavelength 0.71073
_diffrn_reflns_av_R_equivalents 0.0689
_diffrn_reflns_av_sigmaI/netI 0.0721
_diffrn_reflns_limit_h_max 12
_diffrn_reflns_limit_h_min -12
_diffrn_reflns_limit_k_max 17
_diffrn_reflns_limit_k_min -19
_diffrn_reflns_limit_l_max 8
_diffrn_reflns_limit_l_min -8
_diffrn_reflns_number 7924
_diffrn_reflns_theta_full 25.00
_diffrn_reflns_theta_max 25.00
_diffrn_reflns_theta_min 3.59
_exptl_absorpt_coefficient_mu 3.227
_exptl_absorpt_correction_T_max 1.0000
_exptl_absorpt_correction_T_min 0.6144
_exptl_absorpt_correction_type multi-scan
_exptl_crystal_colour colour
_exptl_crystal_density_diffrn 2.011
_exptl_crystal_density_method 'not measured'
_exptl_crystal_description block
_exptl_crystal_F_000 712
_exptl_crystal_size_max 0.1800
_exptl_crystal_size_mid 0.1500
_exptl_crystal_size_min 0.1200
_refine_diff_density_max 1.810
_refine_diff_density_min -2.460
_refine_diff_density_rms 0.270
_refine_ls_abs_structure_details 'Flack H D (1983), Acta Cryst. A39, 876-881'
_refine_ls_abs_structure_Flack 0.44(8)
_refine_ls_extinction_coef 0.013(2)
_refine_ls_extinction_expression Fc^*^=kFc[1+0.001xFc^2^\l^3^/sin(2\q)]^-1/4^
_refine_ls_extinction_method SHELXL
_refine_ls_goodness_of_fit_ref 1.061
_refine_ls_hydrogen_treatment mixed
_refine_ls_matrix_type full
_refine_ls_number_parameters 180
_refine_ls_number_reflns 2235
_refine_ls_number_restraints 67
_refine_ls_restrained_S_all 1.050
_refine_ls_R_factor_all 0.0824
_refine_ls_R_factor_gt 0.0757
_refine_ls_shift/su_max 0.000
_refine_ls_shift/su_mean 0.000
_refine_ls_structure_factor_coef Fsqd
_refine_ls_weighting_details 'calc w=1/[\s^2^(Fo^2^)+(0.1128P)^2^+17.8845P] where P=(Fo^2^+2Fc^2^)/3'
_refine_ls_weighting_scheme calc
_refine_ls_wR_factor_gt 0.1956
_refine_ls_wR_factor_ref 0.2040
_reflns_number_gt 2026
_reflns_number_total 2235
_reflns_threshold_expression >2sigma(I)
_cod_data_source_file c7dt01677h1.cif
_cod_data_source_block 2
_cod_depositor_comments
;
The following automatic conversions were performed:

'_exptl_absorpt_correction_type' value 'Multi-scan' changed to
'multi-scan' according to
/home/data/users/saulius/crontab/automatic-downloads/rss-feeds/RSC/lib/dictionaries/cif_core.dic
dictionary named 'cif_core.dic' version 2.4.2 from 2011-04-26.

Automatic conversion script
Id: cif_fix_values 4973 2017-02-22 13:04:09Z antanas 
;
_cod_original_sg_symbol_H-M Pmn21
_cod_database_code 7043233

loop_
_symmetry_equiv_pos_as_xyz
'x, y, z'
'-x+1/2, -y, z+1/2'
'-x, y, z'
'x+1/2, -y, z+1/2'

loop_
_atom_site_label
_atom_site_type_symbol
_atom_site_fract_x
_atom_site_fract_y
_atom_site_fract_z
_atom_site_U_iso_or_equiv
_atom_site_adp_type
_atom_site_occupancy
_atom_site_symmetry_multiplicity
_atom_site_calc_flag
_atom_site_refinement_flags
Ba1 Ba -0.5000 0.07951(6) 0.32146(17) 0.0180(4) Uani 1 2 d S
Ba2 Ba -0.3659(2) -0.42218(14) 0.1047(3) 0.0443(7) Uani 0.50 1 d P
B1 B -0.2260(12) -0.0128(8) 0.2044(18) 0.010(2) Uani 1 1 d U
B2 B -0.5000 0.0552(10) -0.213(2) 0.003(3) Uani 1 2 d SU
B3 B -0.5000 -0.1937(11) -0.014(2) 0.011(4) Uani 1 2 d SU
B4 B -0.3707(14) -0.0688(8) -0.052(2) 0.012(3) Uani 1 1 d U
B5 B -0.5000 -0.5674(18) -0.533(4) 0.034(6) Uani 1 2 d S
B6 B -0.389(3) -0.483(3) -0.301(6) 0.114(17) Uani 1 1 d .
O1 O -0.5000 -0.4440(13) -0.251(3) 0.061(6) Uani 1 2 d S
O2 O -0.5000 -0.5262(14) -0.696(4) 0.075(6) Uani 1 2 d S
H2A H -0.5751 -0.5249 -0.7353 0.112 Uiso 0.50 1 d PR
O3 O -0.3837(9) 0.0571(6) -0.3302(14) 0.021(2) Uani 1 1 d U
O4 O -0.3435(8) -0.0259(6) 0.1172(13) 0.0179(19) Uani 1 1 d U
O5 O -0.3873(18) -0.5460(13) -0.414(3) 0.118(10) Uani 1 1 d .
O6 O -0.2309(8) 0.0440(5) 0.3175(19) 0.0228(17) Uani 1 1 d U
O7 O -0.3840(8) -0.1548(5) -0.0275(12) 0.0156(18) Uani 1 1 d U
O8 O -0.5000 -0.6611(14) -0.547(4) 0.073(7) Uani 1 2 d S
O9 O -0.5000 -0.2783(9) 0.002(2) 0.032(3) Uani 1 2 d SU
H9A H -0.5760 -0.2950 0.0090 0.048 Uiso 0.50 1 d PR
O10 O -0.5000 -0.0334(7) -0.1242(13) 0.007(2) Uani 1 2 d SU
O11 O -0.5000 0.1121(8) -0.0750(19) 0.021(3) Uani 1 2 d S
H11A H -0.4605 0.0929 0.0102 0.032 Uiso 0.50 1 d PR
O12 O -0.253(2) -0.4349(13) -0.279(3) 0.051(6) Uani 0.60 1 d PU
H12A H -0.2062 -0.4202 -0.3608 0.077 Uiso 1 1 d R
O13 O -0.5000 -0.0888(13) 0.461(4) 0.079(8) Uani 1 2 d S
H13A H -0.4822 -0.0838 0.5664 0.119 Uiso 0.50 1 d PR
O1W O -0.3581(16) 0.2268(9) 0.286(5) 0.167(16) Uani 1 1 d .
H1WA H -0.2777 0.2263 0.2601 0.201 Uiso 1 1 d R
H1WB H -0.3953 0.2724 0.3090 0.201 Uiso 1 1 d R
O2W O -0.366(5) -0.590(2) 0.006(6) 0.25(2) Uani 1 1 d .
H2WA H -0.3707 -0.6010 -0.1034 0.298 Uiso 1 1 d R
H2WB H -0.3639 -0.6286 0.0820 0.298 Uiso 1 1 d R
O12' O -0.289(3) -0.4786(19) -0.185(7) 0.058(7) Uiso 0.40 1 d P

loop_
_atom_site_aniso_label
_atom_site_aniso_U_11
_atom_site_aniso_U_22
_atom_site_aniso_U_33
_atom_site_aniso_U_23
_atom_site_aniso_U_13
_atom_site_aniso_U_12
Ba1 0.0093(5) 0.0247(6) 0.0198(6) -0.0009(7) 0.000 0.000
Ba2 0.0257(11) 0.0560(15) 0.0513(15) 0.0059(12) -0.0012(9) 0.0006(9)
B1 0.009(3) 0.012(3) 0.010(3) -0.0005(19) 0.0000(19) 0.0006(19)
B2 0.003(4) 0.003(4) 0.003(4) 0.000(2) 0.000 0.000
B3 0.011(4) 0.012(4) 0.012(4) 0.001(2) 0.000 0.000
B4 0.012(3) 0.013(3) 0.012(3) -0.0005(19) -0.0009(19) 0.0002(19)
B5 0.016(11) 0.052(17) 0.033(14) 0.008(12) 0.000 0.000
B6 0.061(19) 0.15(4) 0.13(3) -0.08(3) -0.06(2) 0.05(2)
O1 0.079(15) 0.049(11) 0.056(12) -0.007(9) 0.000 0.000
O2 0.074(13) 0.078(14) 0.073(18) -0.011(16) 0.000 0.000
O3 0.019(3) 0.023(3) 0.020(3) -0.0003(18) 0.0010(18) 0.0011(18)
O4 0.015(2) 0.020(2) 0.018(2) -0.0026(18) -0.0008(18) -0.0002(18)
O5 0.069(11) 0.106(14) 0.18(2) -0.090(15) -0.077(13) 0.070(11)
O6 0.025(2) 0.018(2) 0.025(2) 0.000(2) 0.000(2) 0.0009(17)
O7 0.013(2) 0.016(2) 0.018(2) 0.0004(18) 0.0003(18) 0.0012(18)
O8 0.090(17) 0.049(12) 0.079(16) -0.004(11) 0.000 0.000
O9 0.030(4) 0.031(4) 0.034(4) 0.001(2) 0.000 0.000
O10 0.007(3) 0.007(3) 0.006(3) -0.0013(18) 0.000 0.000
O11 0.013(6) 0.017(6) 0.035(8) 0.005(6) 0.000 0.000
O12 0.050(6) 0.051(6) 0.052(6) 0.000(2) 0.001(2) 0.000(2)
O13 0.10(2) 0.070(16) 0.064(16) 0.013(12) 0.000 0.000
O1W 0.045(8) 0.046(8) 0.41(5) -0.030(19) 0.05(2) 0.002(7)
O2W 0.35(5) 0.22(4) 0.18(4) 0.05(3) 0.00(4) 0.20(4)

loop_
_atom_type_symbol
_atom_type_description
_atom_type_scat_dispersion_real
_atom_type_scat_dispersion_imag
_atom_type_scat_source
C C 0.0033 0.0016 'International Tables Vol C Tables 4.2.6.8 and 6.1.1.4'
H H 0.0000 0.0000 'International Tables Vol C Tables 4.2.6.8 and 6.1.1.4'
B B 0.0013 0.0007 'International Tables Vol C Tables 4.2.6.8 and 6.1.1.4'
Ba Ba -0.3244 2.2819 'International Tables Vol C Tables 4.2.6.8 and 6.1.1.4'
N N 0.0061 0.0033 'International Tables Vol C Tables 4.2.6.8 and 6.1.1.4'
O O 0.0106 0.0060 'International Tables Vol C Tables 4.2.6.8 and 6.1.1.4'

loop_
_geom_angle_atom_site_label_1
_geom_angle_atom_site_label_2
_geom_angle_atom_site_label_3
_geom_angle
_geom_angle_site_symmetry_1
_geom_angle_site_symmetry_3
O12' Ba2 Ba2 108.2(8) . 3_455
O6 B1 O3 123.6(11) . 2_455
O6 B1 O4 113.8(10) . .
O3 B1 O4 122.6(11) 2_455 .
O11 B2 O3 115.8(8) . 3_455
O11 B2 O3 115.8(8) . .
O3 B2 O3 106.3(13) 3_455 .
O11 B2 O10 106.6(12) . .
O3 B2 O10 105.8(8) 3_455 .
O3 B2 O10 105.8(8) . .
O7 B3 O7 123.1(16) 3_455 .
O7 B3 O9 118.4(8) 3_455 .
O7 B3 O9 118.4(8) . .
O7 B4 O6 114.9(10) . 2_454
O7 B4 O4 111.7(11) . .
O6 B4 O4 108.4(10) 2_454 .
O7 B4 O10 109.5(10) . .
O6 B4 O10 104.9(10) 2_454 .
O4 B4 O10 106.9(10) . .
O2 B5 O5 114.6(19) . .
O2 B5 O5 114.6(19) . 3_455
O5 B5 O5 100(3) . 3_455
O2 B5 O8 115(3) . .
O5 B5 O8 105.9(18) . .
O5 B5 O8 105.9(18) 3_455 .
O5 B6 O1 124(3) . .
O5 B6 O12' 117(3) . .
O1 B6 O12' 115(3) . .
O5 B6 O12 115(3) . .
O1 B6 O12 117(3) . .
O12' B6 O12 41(2) . .
B6 O1 B6 113(4) 3_455 .
B5 O2 H2A 109.4 . .
B1 O3 B2 122.2(11) 2_454 .
B1 O4 B4 130.2(10) . .
B6 O5 B5 123.5(18) . .
B1 O6 B4 128.6(10) . 2_455
B3 O7 B4 123.9(11) . .
B3 O9 H9A 109.5 . .
B4 O10 B4 117.8(13) 3_455 .
B4 O10 B2 119.3(6) 3_455 .
B4 O10 B2 119.3(6) . .
B2 O11 H11A 109.6 . .
O12' O12 B6 57(3) . .
O12' O12 H12A 153.6 . .
B6 O12 H12A 124.8 . .
H1WA O1W H1WB 119.4 . .
H2WA O2W H2WB 120.0 . .
O12 O12' B6 82(4) . .
O12 O12' Ba2 116(3) . .
B6 O12' Ba2 111(2) . .

loop_
_geom_bond_atom_site_label_1
_geom_bond_atom_site_label_2
_geom_bond_distance
_geom_bond_site_symmetry_2
Ba2 O12' 2.50(5) .
Ba2 Ba2 2.728(5) 3_455
B1 O6 1.257(17) .
B1 O3 1.353(16) 2_455
B1 O4 1.380(16) .
B2 O11 1.39(2) .
B2 O3 1.479(14) 3_455
B2 O3 1.479(14) .
B2 O10 1.586(18) .
B3 O7 1.341(12) 3_455
B3 O7 1.341(12) .
B3 O9 1.38(2) .
B4 O7 1.414(15) .
B4 O6 1.485(18) 2_454
B4 O4 1.481(17) .
B4 O10 1.536(15) .
B5 O2 1.40(4) .
B5 O5 1.50(3) .
B5 O5 1.50(3) 3_455
B5 O8 1.52(3) .
B6 O5 1.33(4) .
B6 O1 1.35(3) .
B6 O12' 1.35(5) .
B6 O12 1.60(5) .
O1 B6 1.35(3) 3_455
O2 H2A 0.8200 .
O3 B1 1.353(16) 2_454
O6 B4 1.485(18) 2_455
O9 H9A 0.8200 .
O10 B4 1.536(15) 3_455
O11 H11A 0.8200 .
O12 O12' 1.07(4) .
O12 H12A 0.8200 .
O13 H13A 0.8200 .
O1W H1WA 0.8398 .
O1W H1WB 0.8500 .
O2W H2WA 0.8500 .
O2W H2WB 0.8500 .
